data_1521711
loop_
_publ_author_name
'Kalikhman, V.L.'
'Golubnichaya, A.A.'

_publ_section_title
;
 Structure of intermediate phases in quasibinary systems of disulfides of
 W, Mo, and Nb
;
_journal_name_full Kristallografiya
_journal_page_first 801
_journal_page_last 802
_journal_volume 28
_journal_year 1983
_chemical_formula_sum 'Mo0.4 Nb0.6 S2'
_chemical_name_systematic '(Mo0.4 Nb0.6) S2'
_space_group_IT_number 160
_symmetry_space_group_name_Hall 'R 3 -2"'
_symmetry_space_group_name_H-M 'R 3 m :H'
_cell_angle_alpha 90
_cell_angle_beta 90
_cell_angle_gamma 120
_cell_formula_units_Z 3
_cell_length_a 3.2624
_cell_length_b 3.2624
_cell_length_c 17.981
_cell_volume 165.737
_citation_journal_id_ASTM KRISAJ
_cod_data_source_file Kalikhman_KRISAJ_1983_1220.cif
_cod_data_source_block Mo0.4Nb0.6S2
_cod_original_cell_volume 165.7368
_cod_database_code 1521711

loop_
_symmetry_equiv_pos_as_xyz
x,y,z
-y,x-y,z
-x+y,-x,z
-y,-x,z
x,x-y,z
-x+y,y,z
x+2/3,y+1/3,z+1/3
-y+2/3,x-y+1/3,z+1/3
-x+y+2/3,-x+1/3,z+1/3
-y+2/3,-x+1/3,z+1/3
x+2/3,x-y+1/3,z+1/3
-x+y+2/3,y+1/3,z+1/3
x+1/3,y+2/3,z+2/3
-y+1/3,x-y+2/3,z+2/3
-x+y+1/3,-x+2/3,z+2/3
-y+1/3,-x+2/3,z+2/3
x+1/3,x-y+2/3,z+2/3
-x+y+1/3,y+2/3,z+2/3

loop_
_atom_site_label
_atom_site_type_symbol
_atom_site_fract_x
_atom_site_fract_y
_atom_site_fract_z
_atom_site_occupancy
_atom_site_U_iso_or_equiv
Mo1 Mo+4 0 0 0 0.4 0.0
S2 S-2 0 0 0.426 1 0.0
Nb1 Nb+4 0 0 0 0.6 0.0
S1 S-2 0 0 0.24 1 0.0
